data_2020629
loop_
_publ_author_name
'Nicolas, Emmanuel'
'Cheisson, Thibault'
'de Jong, G. Bas'
'Tazelaar, Cornelis G. J.'
'Slootweg, J. Chris'

_publ_section_title
;
 A new synthetic route to the electron-deficient ligand
 tris(3,4,5-tribromopyrazol-1-yl)phosphine oxide
;
_journal_coeditor_code YP3131
_journal_issue 11
_journal_name_full 'Acta Crystallographica Section C'
_journal_page_first 846
_journal_page_last 849
_journal_paper_doi 10.1107/S2053229616015035
_journal_volume 72
_journal_year 2016
_chemical_formula_iupac 'C9 Br9 N6 O P'
_chemical_formula_moiety 'C9 Br9 N6 O P'
_chemical_formula_sum 'C9 Br9 N6 O P'
_chemical_formula_weight 958.31
_chemical_name_systematic
;
Tris(3,4,5-tribromopyrazol-1-yl)phosphine oxide
;
_space_group_crystal_system orthorhombic
_space_group_IT_number 33
_space_group_name_Hall 'P 2c -2n'
_space_group_name_H-M_alt 'P n a 21'
_symmetry_space_group_name_Hall 'P 2c -2n'
_symmetry_space_group_name_H-M 'P n a 21'
_audit_creation_method SHELXL-2014/6
_cell_angle_alpha 90
_cell_angle_beta 90
_cell_angle_gamma 90
_cell_formula_units_Z 8
_cell_length_a 17.0187(5)
_cell_length_b 9.7329(2)
_cell_length_c 25.7877(8)
_cell_measurement_reflns_used 4782
_cell_measurement_temperature 150.00(10)
_cell_measurement_theta_max 27.485
_cell_measurement_theta_min 0.998
_cell_volume 4271.5(2)
_computing_cell_refinement
;
DENZO (Otwinowski & Minor, 1997) and COLLECT (Hooft, 1998)
;
_computing_data_collection
;
COLLECT (Hooft, 1998)
;
_computing_data_reduction
;
DENZO (Otwinowski & Minor, 1997) and COLLECT (Hooft, 1998)
;
_computing_molecular_graphics
;
PLATON (Spek, 2009)
;
_computing_publication_material
;
SHELXL2014 (Sheldrick, 2015)
;
_computing_structure_refinement
;
SHELXL2014 (Sheldrick, 2015)
;
_computing_structure_solution
;
SIR97 (Altomare <i>et al.</i>,  1999)
;
_diffrn_ambient_temperature 150.00(10)
_diffrn_measured_fraction_theta_full 0.992
_diffrn_measured_fraction_theta_max 0.990
_diffrn_measurement_device_type 'Kappa APEXII'
_diffrn_measurement_method 'phi and omega scans'
_diffrn_radiation_type MoK\a
_diffrn_radiation_wavelength 0.71069
_diffrn_reflns_av_R_equivalents 0.0626
_diffrn_reflns_limit_h_max 15
_diffrn_reflns_limit_h_min -22
_diffrn_reflns_limit_k_max 9
_diffrn_reflns_limit_k_min -12
_diffrn_reflns_limit_l_max 28
_diffrn_reflns_limit_l_min -33
_diffrn_reflns_number 16015
_diffrn_reflns_theta_full 25.240
_diffrn_reflns_theta_max 27.467
_diffrn_reflns_theta_min 2.868
_diffrn_standards_decay_% 0
_diffrn_standards_interval_count 0
_diffrn_standards_interval_time 0
_diffrn_standards_number 0
_exptl_absorpt_coefficient_mu 16.979
_exptl_absorpt_correction_T_max 1.27379
_exptl_absorpt_correction_T_min 0.495593
_exptl_absorpt_correction_type multi-scan
_exptl_absorpt_process_details
;
(DENZO/SCALEPACK; Otwinowski & Minor, 1997)
;
_exptl_crystal_colour colourless
_exptl_crystal_density_diffrn 2.980
_exptl_crystal_description plate
_exptl_crystal_F_000 3472
_exptl_crystal_size_max 0.200
_exptl_crystal_size_mid 0.200
_exptl_crystal_size_min 0.040
_refine_diff_density_max 1.473
_refine_diff_density_min -1.370
_refine_ls_abs_structure_details
;
Refined as an inversion twin
;
_refine_ls_abs_structure_Flack 0.50(4)
_refine_ls_extinction_method none
_refine_ls_goodness_of_fit_ref 1.109
_refine_ls_hydrogen_treatment undef
_refine_ls_matrix_type full
_refine_ls_number_parameters 422
_refine_ls_number_reflns 8616
_refine_ls_number_restraints 1
_refine_ls_restrained_S_all 1.109
_refine_ls_R_factor_all 0.0930
_refine_ls_R_factor_gt 0.0700
_refine_ls_shift/su_max 0.000
_refine_ls_shift/su_mean 0.000
_refine_ls_structure_factor_coef Fsqd
_refine_ls_weighting_details 'w=1/[\s^2^(Fo^2^)+(0.0393P)^2^+126.2737P] where P=(Fo^2^+2Fc^2^)/3'
_refine_ls_weighting_scheme calc
_refine_ls_wR_factor_gt 0.1488
_refine_ls_wR_factor_ref 0.1655
_reflns_number_gt 7037
_reflns_number_total 8616
_reflns_threshold_expression 'I > 2\s(I)'
_cod_data_source_file yp3131sup1.cif
_cod_data_source_block I
_cod_depositor_comments 'Adding full bibliography for 2020629.cif.'
_cod_database_code 2020629
_cod_database_fobs_code 2020629
_shelx_space_group_comment
;
The symmetry employed for this shelxl refinement is uniquely defined
by the following loop, which should always be used as a source of
symmetry information in preference to the above space-group names.
They are only intended as comments.
;
_shelx_estimated_absorpt_t_min 0.132
_shelx_estimated_absorpt_t_max 0.550
_shelxl_version_number 2012/6

loop_
_space_group_symop_operation_xyz
'x, y, z'
'-x, -y, z+1/2'
'-x+1/2, y+1/2, z+1/2'
'x+1/2, -y+1/2, z'

loop_
_atom_site_type_symbol
_atom_site_label
_atom_site_fract_x
_atom_site_fract_y
_atom_site_fract_z
_atom_site_U_iso_or_equiv
_atom_site_adp_type
_atom_site_calc_flag
_atom_site_occupancy
Br Br1 0.39024(17) 1.2163(3) -0.02071(13) 0.0391(7) Uani d 1
Br Br2 0.22814(15) 1.4299(2) 0.01788(12) 0.0320(6) Uani d 1
Br Br3 0.10717(15) 1.2151(3) 0.10181(12) 0.0336(6) Uani d 1
Br Br4 0.07984(17) 0.8022(3) -0.07622(11) 0.0401(7) Uani d 1
Br Br5 0.01298(15) 0.5386(3) 0.01210(12) 0.0372(7) Uani d 1
Br Br6 0.11237(16) 0.6097(2) 0.13398(11) 0.0303(6) Uani d 1
Br Br7 0.43723(16) 0.5501(3) 0.05212(14) 0.0431(8) Uani d 1
Br Br8 0.47273(16) 0.6178(3) 0.18860(14) 0.0461(8) Uani d 1
Br Br9 0.32315(17) 0.8624(3) 0.22677(12) 0.0365(6) Uani d 1
P P1 0.2122(3) 0.9111(6) 0.1114(3) 0.0225(13) Uani d 1
O O1 0.1726(10) 0.9385(18) 0.1596(7) 0.030(4) Uani d 1
N N1 0.2420(11) 1.050(2) 0.0794(9) 0.028(5) Uani d 1
N N2 0.3120(11) 1.047(2) 0.0499(9) 0.025(4) Uani d 1
N N3 0.1581(11) 0.8264(19) 0.0667(8) 0.021(4) Uani d 1
N N4 0.1521(10) 0.8775(19) 0.0154(8) 0.019(4) Uani d 1
N N5 0.2930(12) 0.8104(19) 0.1191(10) 0.030(5) Uani d 1
N N6 0.3211(15) 0.7386(19) 0.0774(9) 0.027(5) Uani d 1
C C1 0.3133(14) 1.168(2) 0.0262(11) 0.026(3) Uani d 1
C C2 0.2465(15) 1.253(2) 0.0391(13) 0.026(3) Uani d 1
C C3 0.2028(13) 1.170(2) 0.0734(10) 0.020(5) Uani d 1
C C4 0.1056(14) 0.786(3) -0.0073(11) 0.026(3) Uani d 1
C C5 0.0802(13) 0.680(2) 0.0267(11) 0.026(3) Uani d 1
C C6 0.1172(15) 0.710(2) 0.0732(10) 0.022(5) Uani d 1
C C7 0.3798(14) 0.669(2) 0.0944(11) 0.026(3) Uani d 1
C C8 0.3955(13) 0.693(2) 0.1466(11) 0.026(3) Uani d 1
C C9 0.3390(14) 0.783(3) 0.1629(12) 0.029(6) Uani d 1
Br Br10 -0.13606(19) 0.7068(3) 0.39935(14) 0.0452(8) Uani d 1
Br Br11 0.03296(16) 0.9123(3) 0.36622(13) 0.0381(7) Uani d 1
Br Br12 0.14363(16) 0.7084(3) 0.27430(13) 0.0383(7) Uani d 1
Br Br13 -0.18452(17) 0.0266(3) 0.31455(13) 0.0411(7) Uani d 1
Br Br14 -0.22028(16) 0.1165(3) 0.18078(13) 0.0406(7) Uani d 1
Br Br15 -0.07276(16) 0.3704(3) 0.14798(11) 0.0335(6) Uani d 1
Br Br16 0.17763(17) 0.3324(3) 0.45034(12) 0.0443(8) Uani d 1
Br Br17 0.24532(17) 0.0576(3) 0.36627(13) 0.0391(7) Uani d 1
Br Br18 0.13929(16) 0.1067(2) 0.24501(11) 0.0308(6) Uani d 1
P P2 0.0362(4) 0.4069(6) 0.2645(3) 0.0235(13) Uani d 1
O O2 0.0791(11) 0.4346(18) 0.2167(7) 0.029(4) Uani d 1
N N7 0.0041(12) 0.5473(19) 0.2942(9) 0.027(5) Uani d 1
N N8 -0.0604(12) 0.541(2) 0.3278(9) 0.026(3) Uani d 1
N N9 -0.0433(12) 0.304(2) 0.2561(9) 0.028(5) Uani d 1
N N10 -0.0686(13) 0.223(2) 0.2974(9) 0.026(3) Uani d 1
N N11 0.0876(11) 0.3245(19) 0.3101(9) 0.024(5) Uani d 1
N N12 0.0948(12) 0.384(2) 0.3588(9) 0.026(3) Uani d 1
C C10 -0.0581(14) 0.660(3) 0.3517(10) 0.029(6) Uani d 1
C C11 0.0071(18) 0.746(2) 0.3401(12) 0.027(3) Uani d 1
C C12 0.0474(17) 0.667(3) 0.3056(11) 0.030(6) Uani d 1
C C13 -0.1319(14) 0.155(2) 0.2745(13) 0.033(6) Uani d 1
C C14 -0.1410(16) 0.190(2) 0.2228(11) 0.027(3) Uani d 1
C C15 -0.0896(15) 0.285(2) 0.2120(10) 0.021(5) Uani d 1
C C16 0.1447(13) 0.302(3) 0.3821(11) 0.027(6) Uani d 1
C C17 0.1718(16) 0.190(2) 0.3523(10) 0.027(3) Uani d 1
C C18 0.1332(13) 0.210(2) 0.3062(10) 0.020(5) Uani d 1

loop_
_atom_site_aniso_label
_atom_site_aniso_U_11
_atom_site_aniso_U_22
_atom_site_aniso_U_33
_atom_site_aniso_U_12
_atom_site_aniso_U_13
_atom_site_aniso_U_23
Br1 0.0399(15) 0.0318(13) 0.046(2) 0.0056(12) 0.0190(14) 0.0083(13)
Br2 0.0342(12) 0.0245(11) 0.0373(17) 0.0028(10) -0.0005(12) 0.0060(11)
Br3 0.0263(13) 0.0337(12) 0.0409(19) 0.0056(11) 0.0078(12) 0.0044(12)
Br4 0.0442(15) 0.0556(17) 0.0204(15) 0.0006(13) -0.0084(12) 0.0067(12)
Br5 0.0318(12) 0.0323(13) 0.047(2) -0.0065(10) -0.0095(12) -0.0023(12)
Br6 0.0411(14) 0.0248(11) 0.0251(15) -0.0012(10) 0.0009(11) 0.0041(10)
Br7 0.0302(13) 0.0348(13) 0.064(2) 0.0032(11) 0.0070(13) -0.0126(14)
Br8 0.0310(14) 0.0429(16) 0.064(2) -0.0009(12) -0.0172(14) 0.0140(15)
Br9 0.0434(14) 0.0435(15) 0.0226(15) -0.0097(12) -0.0035(12) 0.0010(12)
P1 0.023(3) 0.017(3) 0.027(4) 0.000(2) 0.002(3) -0.001(2)
O1 0.030(9) 0.036(9) 0.023(10) 0.000(8) 0.003(7) -0.012(8)
N1 0.018(9) 0.035(11) 0.030(14) -0.006(8) -0.003(8) -0.011(9)
N2 0.023(9) 0.028(10) 0.024(12) -0.007(8) 0.000(8) -0.006(8)
N3 0.028(10) 0.019(9) 0.015(11) 0.010(8) -0.008(8) -0.004(8)
N4 0.023(8) 0.027(9) 0.008(10) 0.006(7) 0.009(7) 0.007(8)
N5 0.025(10) 0.017(9) 0.047(16) 0.005(8) -0.009(10) -0.013(9)
N6 0.043(12) 0.017(9) 0.021(13) 0.007(8) 0.006(9) -0.008(8)
C1 0.030(7) 0.023(6) 0.026(9) 0.008(6) 0.004(6) -0.006(6)
C2 0.014(6) 0.026(7) 0.036(10) -0.007(5) 0.004(6) 0.005(6)
C3 0.019(10) 0.012(9) 0.029(15) 0.006(8) 0.003(9) 0.001(9)
C4 0.030(7) 0.023(6) 0.026(9) 0.008(6) 0.004(6) -0.006(6)
C5 0.014(6) 0.026(7) 0.036(10) -0.007(5) 0.004(6) 0.005(6)
C6 0.033(13) 0.022(11) 0.013(13) 0.001(10) -0.007(10) 0.001(9)
C7 0.030(7) 0.023(6) 0.026(9) 0.008(6) 0.004(6) -0.006(6)
C8 0.014(6) 0.026(7) 0.036(10) -0.007(5) 0.004(6) 0.005(6)
C9 0.014(11) 0.040(14) 0.034(18) -0.007(10) -0.004(10) 0.003(12)
Br10 0.0499(17) 0.0422(15) 0.044(2) -0.0098(14) 0.0201(15) -0.0109(15)
Br11 0.0415(14) 0.0249(11) 0.0479(19) -0.0042(10) 0.0016(13) -0.0096(12)
Br12 0.0294(14) 0.0332(13) 0.052(2) -0.0050(11) 0.0057(13) -0.0032(14)
Br13 0.0422(15) 0.0377(14) 0.0435(19) -0.0165(12) 0.0034(13) 0.0032(13)
Br14 0.0342(14) 0.0412(15) 0.046(2) -0.0009(12) -0.0140(13) -0.0068(13)
Br15 0.0399(14) 0.0386(13) 0.0219(15) 0.0073(11) -0.0039(11) 0.0025(11)
Br16 0.0459(16) 0.0613(18) 0.0259(17) 0.0177(14) -0.0133(13) -0.0138(14)
Br17 0.0398(14) 0.0372(13) 0.0403(18) 0.0155(11) -0.0094(13) -0.0047(13)
Br18 0.0438(15) 0.0249(11) 0.0236(15) 0.0032(10) -0.0004(11) -0.0056(10)
P2 0.031(3) 0.025(3) 0.014(3) 0.000(2) -0.007(2) -0.003(2)
O2 0.047(10) 0.037(9) 0.004(9) 0.005(8) -0.005(7) 0.000(7)
N7 0.035(11) 0.019(9) 0.026(13) 0.000(8) -0.003(9) 0.007(8)
N8 0.029(6) 0.030(6) 0.020(7) -0.004(5) 0.006(5) -0.001(5)
N9 0.032(11) 0.032(11) 0.019(13) 0.003(9) -0.006(9) 0.010(9)
N10 0.029(6) 0.030(6) 0.020(7) -0.004(5) 0.006(5) -0.001(5)
N11 0.019(9) 0.022(9) 0.030(13) 0.006(8) 0.018(9) 0.002(8)
N12 0.029(6) 0.030(6) 0.020(7) -0.004(5) 0.006(5) -0.001(5)
C10 0.031(12) 0.045(14) 0.013(13) 0.008(11) -0.012(10) 0.004(11)
C11 0.039(8) 0.021(6) 0.022(9) 0.002(6) -0.006(6) 0.007(6)
C12 0.047(15) 0.024(11) 0.020(15) 0.011(11) -0.009(12) 0.001(10)
C13 0.026(12) 0.016(10) 0.06(2) -0.006(9) 0.012(12) -0.003(11)
C14 0.039(8) 0.021(6) 0.022(9) 0.002(6) -0.006(6) 0.007(6)
C15 0.039(14) 0.011(9) 0.014(13) 0.006(10) -0.010(10) 0.007(9)
C16 0.016(10) 0.028(12) 0.036(17) 0.014(9) 0.000(10) 0.000(10)
C17 0.039(8) 0.021(6) 0.022(9) 0.002(6) -0.006(6) 0.007(6)
C18 0.015(10) 0.017(10) 0.028(15) -0.007(9) 0.008(9) -0.002(10)

loop_
_atom_type_symbol
_atom_type_description
_atom_type_scat_dispersion_real
_atom_type_scat_dispersion_imag
_atom_type_scat_source
C C 0.0033 0.0016 'International Tables Vol C Tables 4.2.6.8 and 6.1.1.4'
Br Br -0.2901 2.4595 'International Tables Vol C Tables 4.2.6.8 and 6.1.1.4'
N N 0.0061 0.0033 'International Tables Vol C Tables 4.2.6.8 and 6.1.1.4'
O O 0.0106 0.0060 'International Tables Vol C Tables 4.2.6.8 and 6.1.1.4'
P P 0.1023 0.0942 'International Tables Vol C Tables 4.2.6.8 and 6.1.1.4'

loop_
_geom_angle_atom_site_label_1
_geom_angle_atom_site_label_2
_geom_angle_atom_site_label_3
_geom_angle
O1 P1 N1 114.8(11)
O1 P1 N3 115.1(11)
N1 P1 N3 103.1(11)
O1 P1 N5 112.6(12)
N1 P1 N5 106.3(11)
N3 P1 N5 103.8(10)
C3 N1 N2 112(2)
C3 N1 P1 127.4(17)
N2 N1 P1 120.3(16)
C1 N2 N1 103.9(19)
C6 N3 N4 112.0(19)
C6 N3 P1 127.7(18)
N4 N3 P1 120.3(16)
C4 N4 N3 102.6(19)
N6 N5 C9 110(2)
N6 N5 P1 119.0(19)
C9 N5 P1 131(2)
C7 N6 N5 106(2)
N2 C1 C2 113(2)
N2 C1 Br1 122.6(17)
C2 C1 Br1 124.5(19)
C3 C2 C1 104(2)
C3 C2 Br2 129.3(19)
C1 C2 Br2 127(2)
N1 C3 C2 108(2)
N1 C3 Br3 126.6(17)
C2 C3 Br3 125.7(17)
N4 C4 C5 113(2)
N4 C4 Br4 120.5(19)
C5 C4 Br4 126(2)
C6 C5 C4 104(2)
C6 C5 Br5 128.3(19)
C4 C5 Br5 127(2)
N3 C6 C5 108(2)
N3 C6 Br6 125.1(18)
C5 C6 Br6 127.2(18)
N6 C7 C8 113(2)
N6 C7 Br7 122(2)
C8 C7 Br7 124.5(18)
C9 C8 C7 106(2)
C9 C8 Br8 125(2)
C7 C8 Br8 129.6(19)
C8 C9 N5 106(2)
C8 C9 Br9 130(2)
N5 C9 Br9 123.9(19)
O2 P2 N7 113.7(11)
O2 P2 N11 115.0(10)
N7 P2 N11 104.0(11)
O2 P2 N9 113.7(11)
N7 P2 N9 106.4(11)
N11 P2 N9 102.9(10)
N8 N7 C12 108(2)
N8 N7 P2 120.5(15)
C12 N7 P2 127.3(19)
C10 N8 N7 103(2)
N10 N9 C15 112(2)
N10 N9 P2 118.9(17)
C15 N9 P2 129.3(18)
N9 N10 C13 101(2)
C18 N11 N12 111(2)
C18 N11 P2 130(2)
N12 N11 P2 118.7(15)
C16 N12 N11 102.3(19)
N8 C10 C11 116(2)
N8 C10 Br10 120(2)
C11 C10 Br10 124(2)
C12 C11 C10 102(2)
C12 C11 Br11 129(2)
C10 C11 Br11 129(2)
C11 C12 N7 110(3)
C11 C12 Br12 127(2)
N7 C12 Br12 123(2)
C14 C13 N10 112(2)
C14 C13 Br13 130(2)
N10 C13 Br13 117(2)
C15 C14 C13 108(2)
C15 C14 Br14 129(2)
C13 C14 Br14 123.0(19)
C14 C15 N9 108(2)
C14 C15 Br15 127(2)
N9 C15 Br15 124.9(18)
N12 C16 C17 116(2)
N12 C16 Br16 121.8(19)
C17 C16 Br16 122.4(18)
C18 C17 C16 102(2)
C18 C17 Br17 127(2)
C16 C17 Br17 131(2)
N11 C18 C17 109(2)
N11 C18 Br18 122(2)
C17 C18 Br18 129.0(18)

loop_
_geom_bond_atom_site_label_1
_geom_bond_atom_site_label_2
_geom_bond_distance
Br1 C1 1.84(3)
Br2 C2 1.83(2)
Br3 C3 1.84(2)
Br4 C4 1.84(3)
Br5 C5 1.83(2)
Br6 C6 1.85(2)
Br7 C7 1.87(2)
Br8 C8 1.85(3)
Br9 C9 1.84(3)
P1 O1 1.439(19)
P1 N1 1.67(2)
P1 N3 1.69(2)
P1 N5 1.70(2)
N1 C3 1.35(3)
N1 N2 1.41(3)
N2 C1 1.33(3)
N3 C6 1.34(3)
N3 N4 1.42(3)
N4 C4 1.33(3)
N5 N6 1.37(3)
N5 C9 1.40(3)
N6 C7 1.28(3)
C1 C2 1.44(3)
C2 C3 1.41(3)
C4 C5 1.42(4)
C5 C6 1.38(4)
C7 C8 1.39(4)
C8 C9 1.36(4)
Br10 C10 1.86(3)
Br11 C11 1.81(2)
Br12 C12 1.87(3)
Br13 C13 1.85(3)
Br14 C14 1.87(3)
Br15 C15 1.87(2)
Br16 C16 1.87(3)
Br17 C17 1.83(2)
Br18 C18 1.87(3)
P2 O2 1.457(19)
P2 N7 1.66(2)
P2 N11 1.67(2)
P2 N9 1.70(2)
N7 N8 1.40(3)
N7 C12 1.41(3)
N8 C10 1.32(3)
N9 N10 1.39(3)
N9 C15 1.40(3)
N10 C13 1.40(3)
N11 C18 1.36(3)
N11 N12 1.39(3)
N12 C16 1.31(3)
C10 C11 1.42(4)
C11 C12 1.36(4)
C13 C14 1.38(4)
C14 C15 1.30(4)
C16 C17 1.41(4)
C17 C18 1.37(4)
